data_7108575
loop_
_publ_author_name
'Gowrisankar Parthasarathy'
'Celine Besnard'
'E. Peter Kundig'

_publ_section_title
;
 An expedient approach to the total synthesis of
 (+)-5-epi-eudesm-4(15)-ene-1beta,6beta-diol
;
_journal_name_full Chem.Commun.
_journal_page_first 11241
_journal_paper_doi 10.1039/c2cc36260k
_journal_volume 48
_journal_year 2012
_chemical_formula_moiety 'C22 H32 O4'
_chemical_formula_sum 'C22 H32 O4'
_chemical_formula_weight 360.48
_chemical_name_systematic
;
?
;
_space_group_crystal_system triclinic
_space_group_IT_number 2
_space_group_name_Hall '-P 1'
_space_group_name_H-M_alt 'P -1'
_symmetry_space_group_name_Hall '-P 1'
_symmetry_space_group_name_H-M 'P -1'
_atom_sites_solution_hydrogens geom
_atom_sites_solution_primary direct
_atom_sites_solution_secondary difmap
_audit_creation_date 2012-06-08
_audit_creation_method
;
Olex2 1.2-beta
(compiled May 9 2012 12:37:22, GUI svn.r4230)
;
_cell_angle_alpha 111.977(4)
_cell_angle_beta 93.290(3)
_cell_angle_gamma 95.850(3)
_cell_formula_units_Z 4
_cell_length_a 10.9928(4)
_cell_length_b 12.8258(5)
_cell_length_c 15.6915(6)
_cell_measurement_reflns_used 12956
_cell_measurement_temperature 180.00(14)
_cell_measurement_theta_max 73.2389
_cell_measurement_theta_min 3.0508
_cell_volume 2029.95(15)
_computing_cell_refinement
;
CrysAlisPro, Agilent Technologies,
Version 1.171.35.21 (release 20-01-2012 CrysAlis171 .NET)
(compiled Jan 23 2012,18:06:46)
;
_computing_data_collection
;
CrysAlisPro, Agilent Technologies,
Version 1.171.35.21 (release 20-01-2012 CrysAlis171 .NET)
(compiled Jan 23 2012,18:06:46)
;
_computing_data_reduction
;
CrysAlisPro, Agilent Technologies,
Version 1.171.35.21 (release 20-01-2012 CrysAlis171 .NET)
(compiled Jan 23 2012,18:06:46)
;
_computing_molecular_graphics
;
O. V. Dolomanov, L. J. Bourhis, R. J. Gildea, J. A. K. Howard and H. Puschmann,
OLEX2: a complete structure solution, refinement and analysis program.
J. Appl. Cryst. (2009). 42, 339-341.
;
_computing_publication_material
;
O. V. Dolomanov, L. J. Bourhis, R. J. Gildea, J. A. K. Howard and H. Puschmann,
OLEX2: a complete structure solution, refinement and analysis program.
J. Appl. Cryst. (2009). 42, 339-341.
;
_computing_structure_refinement
;
SHELXL, G.M. Sheldrick, Acta Cryst.
(2008). A64, 112-122
;
_computing_structure_solution
;
XS, G.M. Sheldrick, Acta Cryst.
(2008). A64, 112-122
;
_diffrn_ambient_temperature 180.00(14)
_diffrn_detector_area_resol_mean 10.4679
_diffrn_measured_fraction_theta_full 0.999
_diffrn_measured_fraction_theta_max 0.984
_diffrn_measurement_details
;
1 omega -70.00 37.00 1.0000 1.5000
omega____ theta____ kappa____ phi______ frames
- -37.6865 57.0000 60.0000 107

2 omega -116.00 -7.00 1.0000 1.5000
omega____ theta____ kappa____ phi______ frames
- -37.6865 -38.0000 -90.0000 109

3 omega -34.00 37.00 1.0000 1.5000
omega____ theta____ kappa____ phi______ frames
- -37.6865 38.0000 -30.0000 71

4 omega -49.00 41.00 1.0000 1.5000
omega____ theta____ kappa____ phi______ frames
- -37.6865 38.0000 -150.0000 90

5 omega -36.00 -7.00 1.0000 1.5000
omega____ theta____ kappa____ phi______ frames
- -37.6865 -57.0000 60.0000 29

6 omega -115.00 -44.00 1.0000 1.5000
omega____ theta____ kappa____ phi______ frames
- -37.6865 -57.0000 60.0000 71

7 omega 17.00 43.00 1.0000 1.5000
omega____ theta____ kappa____ phi______ frames
- 37.6865 38.0000 -60.0000 26

8 omega 59.00 127.00 1.0000 1.5000
omega____ theta____ kappa____ phi______ frames
- 37.6865 178.0000 -150.0000 68

9 omega 3.00 79.00 1.0000 1.5000
omega____ theta____ kappa____ phi______ frames
- 37.6865 -99.0000 -90.0000 76

10 omega 92.00 117.00 1.0000 1.5000
omega____ theta____ kappa____ phi______ frames
- 37.6865 38.0000 -60.0000 25

11 omega 2.00 75.00 1.0000 1.5000
omega____ theta____ kappa____ phi______ frames
- 37.6865 77.0000 120.0000 73

12 omega 5.00 31.00 1.0000 1.5000
omega____ theta____ kappa____ phi______ frames
- 44.0000 88.0000 -46.0000 26

13 omega 9.00 35.00 1.0000 1.5000
omega____ theta____ kappa____ phi______ frames
- 48.0000 86.0000 153.0000 26

14 omega 10.00 35.00 1.0000 1.5000
omega____ theta____ kappa____ phi______ frames
- 48.0000 84.0000 10.0000 25

15 omega 9.00 34.00 1.0000 1.5000
omega____ theta____ kappa____ phi______ frames
- 48.0000 86.0000 -116.0000 25

16 omega 20.00 46.00 1.0000 1.5000
omega____ theta____ kappa____ phi______ frames
- 52.0000 79.0000 -114.0000 26

17 omega 19.00 45.00 1.0000 1.5000
omega____ theta____ kappa____ phi______ frames
- 56.0000 82.0000 27.0000 26

18 omega 19.00 44.00 1.0000 1.5000
omega____ theta____ kappa____ phi______ frames
- 56.0000 82.0000 61.0000 25

19 omega 33.00 108.00 1.0000 1.5000
omega____ theta____ kappa____ phi______ frames
- 68.0000 75.0000 165.0000 75

20 omega -59.00 -33.00 1.0000 3.0000
omega____ theta____ kappa____ phi______ frames
- -68.5000 -77.0000 30.0000 26

21 omega -68.00 -32.00 1.0000 3.0000
omega____ theta____ kappa____ phi______ frames
- -68.5000 -77.0000 -60.0000 36

22 omega -59.00 -33.00 1.0000 3.0000
omega____ theta____ kappa____ phi______ frames
- -68.5000 -77.0000 132.0000 26

23 omega -57.00 -32.00 1.0000 3.0000
omega____ theta____ kappa____ phi______ frames
- -68.5000 -77.0000 0.0000 25

24 omega -57.00 -32.00 1.0000 3.0000
omega____ theta____ kappa____ phi______ frames
- -68.5000 -77.0000 -30.0000 25

25 omega -57.00 -32.00 1.0000 3.0000
omega____ theta____ kappa____ phi______ frames
- -68.5000 -77.0000 -163.0000 25

26 omega -59.00 -34.00 1.0000 3.0000
omega____ theta____ kappa____ phi______ frames
- -68.5000 -75.0000 166.0000 25

27 omega -59.00 -33.00 1.0000 3.0000
omega____ theta____ kappa____ phi______ frames
- -68.5000 -77.0000 60.0000 26

28 omega -61.00 -33.00 1.0000 3.0000
omega____ theta____ kappa____ phi______ frames
- -68.5000 -77.0000 -120.0000 28

29 omega -59.00 -33.00 1.0000 3.0000
omega____ theta____ kappa____ phi______ frames
- -68.5000 -76.0000 85.0000 26

30 omega -58.00 -32.00 1.0000 3.0000
omega____ theta____ kappa____ phi______ frames
- -68.5000 -77.0000 -90.0000 26

31 omega 79.00 134.00 1.0000 3.0000
omega____ theta____ kappa____ phi______ frames
- 109.7499 61.0000 0.0000 55

32 omega 25.00 104.00 1.0000 3.0000
omega____ theta____ kappa____ phi______ frames
- 109.7499 -94.0000 -60.0000 79

33 omega 74.00 144.00 1.0000 3.0000
omega____ theta____ kappa____ phi______ frames
- 109.7499 77.0000 -150.0000 70

34 omega 74.00 145.00 1.0000 3.0000
omega____ theta____ kappa____ phi______ frames
- 109.7499 77.0000 -90.0000 71

35 omega 36.00 89.00 1.0000 3.0000
omega____ theta____ kappa____ phi______ frames
- 109.7499 -45.0000 -60.0000 53

36 omega 77.00 103.00 1.0000 3.0000
omega____ theta____ kappa____ phi______ frames
- 109.7499 61.0000 30.0000 26

37 omega 24.00 104.00 1.0000 3.0000
omega____ theta____ kappa____ phi______ frames
- 109.7499 -94.0000 -150.0000 80

38 omega 27.00 92.00 1.0000 3.0000
omega____ theta____ kappa____ phi______ frames
- 109.7499 -94.0000 90.0000 65

39 omega 28.00 116.00 1.0000 3.0000
omega____ theta____ kappa____ phi______ frames
- 109.7499 -111.0000 -180.0000 88

40 omega 75.00 142.00 1.0000 3.0000
omega____ theta____ kappa____ phi______ frames
- 109.7499 77.0000 60.0000 67

41 omega 74.00 138.00 1.0000 3.0000
omega____ theta____ kappa____ phi______ frames
- 109.7499 77.0000 120.0000 64

42 omega 74.00 177.00 1.0000 3.0000
omega____ theta____ kappa____ phi______ frames
- 109.7499 77.0000 -180.0000 103

43 omega 74.00 167.00 1.0000 3.0000
omega____ theta____ kappa____ phi______ frames
- 109.7499 77.0000 90.0000 93

44 omega 111.00 177.00 1.0000 3.0000
omega____ theta____ kappa____ phi______ frames
- 109.7499 77.0000 30.0000 66

45 omega 78.00 103.00 1.0000 3.0000
omega____ theta____ kappa____ phi______ frames
- 109.7499 61.0000 -30.0000 25

46 omega 81.00 107.00 1.0000 3.0000
omega____ theta____ kappa____ phi______ frames
- 109.7499 61.0000 -90.0000 26

47 omega 60.00 109.00 1.0000 3.0000
omega____ theta____ kappa____ phi______ frames
- 109.7499 -111.0000 60.0000 49

48 omega 75.00 101.00 1.0000 3.0000
omega____ theta____ kappa____ phi______ frames
- 109.7499 77.0000 30.0000 26

49 omega 74.00 178.00 1.0000 3.0000
omega____ theta____ kappa____ phi______ frames
- 109.7499 77.0000 0.0000 104

50 omega 78.00 105.00 1.0000 3.0000
omega____ theta____ kappa____ phi______ frames
- 109.7499 61.0000 60.0000 27

51 omega 125.00 151.00 1.0000 3.0000
omega____ theta____ kappa____ phi______ frames
- 109.7499 77.0000 -30.0000 26

52 omega 75.00 107.00 1.0000 3.0000
omega____ theta____ kappa____ phi______ frames
- 109.7499 77.0000 -30.0000 32

53 omega 113.00 177.00 1.0000 3.0000
omega____ theta____ kappa____ phi______ frames
- 109.7499 77.0000 -120.0000 64

54 omega 74.00 99.00 1.0000 3.0000
omega____ theta____ kappa____ phi______ frames
- 109.7499 77.0000 -120.0000 25

55 omega 74.00 149.00 1.0000 3.0000
omega____ theta____ kappa____ phi______ frames
- 109.7499 77.0000 150.0000 75

56 omega 74.00 153.00 1.0000 3.0000
omega____ theta____ kappa____ phi______ frames
- 109.7499 77.0000 -60.0000 79
;
_diffrn_measurement_device_type 'SuperNova, Dual, Cu at zero, Atlas'
_diffrn_measurement_method '\w scans'
_diffrn_orient_matrix_UB_11 0.1348305000
_diffrn_orient_matrix_UB_12 0.0482615000
_diffrn_orient_matrix_UB_13 0.0020794000
_diffrn_orient_matrix_UB_21 -0.0428755000
_diffrn_orient_matrix_UB_22 0.0801333000
_diffrn_orient_matrix_UB_23 -0.0447755000
_diffrn_orient_matrix_UB_31 -0.0066162000
_diffrn_orient_matrix_UB_32 0.0912697000
_diffrn_orient_matrix_UB_33 0.0965462000
_diffrn_radiation_monochromator mirror
_diffrn_radiation_type 'Cu K\a'
_diffrn_radiation_wavelength 1.5418
_diffrn_reflns_av_R_equivalents 0.0367
_diffrn_reflns_av_unetI/netI 0.0257
_diffrn_reflns_limit_h_max 13
_diffrn_reflns_limit_h_min -13
_diffrn_reflns_limit_k_max 15
_diffrn_reflns_limit_k_min -15
_diffrn_reflns_limit_l_max 19
_diffrn_reflns_limit_l_min -19
_diffrn_reflns_number 30600
_diffrn_reflns_theta_full 67.00
_diffrn_reflns_theta_max 73.40
_diffrn_reflns_theta_min 3.05
_diffrn_source 'SuperNova (Cu) X-ray Source'
_exptl_absorpt_coefficient_mu 0.633
_exptl_absorpt_correction_T_max 1.00000
_exptl_absorpt_correction_T_min 0.52779
_exptl_absorpt_correction_type multi-scan
_exptl_absorpt_process_details
;
CrysAlisPro, Agilent Technologies,
Version 1.171.35.21 (release 20-01-2012 CrysAlis171 .NET)
(compiled Jan 23 2012,18:06:46)
Empirical absorption correction using spherical harmonics,
implemented in SCALE3 ABSPACK scaling algorithm.
;
_exptl_crystal_colour white
_exptl_crystal_colour_primary white
_exptl_crystal_density_diffrn 1.180
_exptl_crystal_density_method 'not measured'
_exptl_crystal_description plate
_exptl_crystal_F_000 784
_exptl_crystal_size_max 0.68
_exptl_crystal_size_mid 0.13
_exptl_crystal_size_min 0.03
_refine_diff_density_max 0.236
_refine_diff_density_min -0.261
_refine_diff_density_rms 0.040
_refine_ls_extinction_method none
_refine_ls_goodness_of_fit_ref 1.018
_refine_ls_hydrogen_treatment constr
_refine_ls_matrix_type full
_refine_ls_number_parameters 479
_refine_ls_number_reflns 8032
_refine_ls_number_restraints 0
_refine_ls_restrained_S_all 1.018
_refine_ls_R_factor_all 0.0537
_refine_ls_R_factor_gt 0.0428
_refine_ls_shift/su_max 0.001
_refine_ls_shift/su_mean 0.000
_refine_ls_structure_factor_coef Fsqd
_refine_ls_weighting_details 'calc w=1/[\s^2^(Fo^2^)+(0.0600P)^2^+0.4927P] where P=(Fo^2^+2Fc^2^)/3'
_refine_ls_weighting_scheme calc
_refine_ls_wR_factor_gt 0.1102
_refine_ls_wR_factor_ref 0.1206
_reflns_number_gt 6559
_reflns_number_total 8032
_reflns_threshold_expression >2sigma(I)
_cod_data_source_file c2cc36260k.txt
_cod_data_source_block pgs_03_32
_cod_original_cell_volume 2029.94(13)
_cod_database_code 7108575
_chemical_oxdiff_formula 'C21 O3'
_reflns_odcompleteness_completeness 99.93
_reflns_odcompleteness_iscentric 1
_reflns_odcompleteness_theta 66.97

loop_
_space_group_symop_id
_space_group_symop_operation_xyz
1 'x, y, z'
2 '-x, -y, -z'

loop_
_atom_site_label
_atom_site_type_symbol
_atom_site_fract_x
_atom_site_fract_y
_atom_site_fract_z
_atom_site_U_iso_or_equiv
_atom_site_adp_type
_atom_site_occupancy
_atom_site_symmetry_multiplicity
_atom_site_calc_flag
_atom_site_refinement_flags
O23A O 0.50452(9) 0.49834(8) 0.35668(7) 0.0336(2) Uani 1 1 d .
H23A H 0.5595 0.5073 0.3992 0.050 Uiso 1 1 calc R
O3A O 0.31234(9) 0.48451(8) 0.50766(7) 0.0356(2) Uani 1 1 d .
O9A O 0.15179(9) 0.10309(9) 0.22603(7) 0.0384(2) Uani 1 1 d .
C22A C 0.45721(11) 0.38094(11) 0.31272(9) 0.0274(3) Uani 1 1 d .
H22A H 0.3963 0.3721 0.2598 0.033 Uiso 1 1 calc R
C2A C 0.29907(12) 0.42271(11) 0.42595(9) 0.0292(3) Uani 1 1 d .
C4A C 0.38803(11) 0.34200(11) 0.38117(9) 0.0268(3) Uani 1 1 d .
H4A H 0.4503 0.3441 0.4310 0.032 Uiso 1 1 calc R
C21A C 0.55425(12) 0.30263(11) 0.27440(10) 0.0308(3) Uani 1 1 d .
H21A H 0.6056 0.3016 0.3287 0.037 Uiso 1 1 calc R
C5A C 0.32001(12) 0.21862(11) 0.33527(9) 0.0292(3) Uani 1 1 d .
C11A C 0.12222(13) 0.10288(12) 0.06954(10) 0.0355(3) Uani 1 1 d .
C7A C 0.21230(12) 0.21728(11) 0.26650(9) 0.0320(3) Uani 1 1 d .
H7A H 0.2471 0.2381 0.2166 0.038 Uiso 1 1 calc R
C8A C 0.12298(13) 0.30048(14) 0.31215(11) 0.0404(3) Uani 1 1 d .
H8AA H 0.0798 0.2749 0.3560 0.049 Uiso 1 1 calc R
H8AB H 0.0605 0.3007 0.2642 0.049 Uiso 1 1 calc R
C19A C 0.41316(13) 0.14053(12) 0.28639(11) 0.0364(3) Uani 1 1 d .
H19C H 0.4710 0.1330 0.3338 0.044 Uiso 1 1 calc R
H19D H 0.3685 0.0642 0.2494 0.044 Uiso 1 1 calc R
C20A C 0.48711(13) 0.18206(12) 0.22285(11) 0.0372(3) Uani 1 1 d .
H20C H 0.4310 0.1809 0.1708 0.045 Uiso 1 1 calc R
H20D H 0.5480 0.1299 0.1970 0.045 Uiso 1 1 calc R
O17A O 0.27986(13) 0.16659(11) -0.14393(9) 0.0598(3) Uani 1 1 d .
C10A C 0.06483(14) 0.08121(14) 0.14720(10) 0.0430(4) Uani 1 1 d .
H10C H -0.0009 0.1299 0.1667 0.052 Uiso 1 1 calc R
H10D H 0.0262 0.0012 0.1243 0.052 Uiso 1 1 calc R
C12A C 0.20781(14) 0.03684(13) 0.02331(10) 0.0388(3) Uani 1 1 d .
H12A H 0.2292 -0.0228 0.0409 0.047 Uiso 1 1 calc R
C14A C 0.23218(15) 0.14179(13) -0.07389(11) 0.0409(3) Uani 1 1 d .
C24A C 0.64206(14) 0.34472(13) 0.21753(11) 0.0402(3) Uani 1 1 d .
H24A H 0.6707 0.4268 0.2547 0.048 Uiso 1 1 calc R
C6A C 0.27225(14) 0.18125(13) 0.41066(10) 0.0380(3) Uani 1 1 d .
H6AA H 0.3413 0.1858 0.4548 0.057 Uiso 1 1 calc R
H6AB H 0.2313 0.1029 0.3824 0.057 Uiso 1 1 calc R
H6AC H 0.2136 0.2311 0.4430 0.057 Uiso 1 1 calc R
C13A C 0.26338(14) 0.05509(13) -0.04801(11) 0.0412(3) Uani 1 1 d .
H13A H 0.3221 0.0087 -0.0787 0.049 Uiso 1 1 calc R
C1A C 0.18930(14) 0.42144(13) 0.36407(11) 0.0393(3) Uani 1 1 d .
H1AA H 0.2160 0.4538 0.3189 0.047 Uiso 1 1 calc R
H1AB H 0.1316 0.4696 0.4016 0.047 Uiso 1 1 calc R
C16A C 0.09283(15) 0.18986(13) 0.04299(11) 0.0425(4) Uani 1 1 d .
H16A H 0.0347 0.2367 0.0741 0.051 Uiso 1 1 calc R
C15A C 0.14683(16) 0.20926(13) -0.02799(11) 0.0454(4) Uani 1 1 d .
H15A H 0.1255 0.2690 -0.0454 0.055 Uiso 1 1 calc R
C25A C 0.75624(16) 0.28424(17) 0.20304(15) 0.0571(5) Uani 1 1 d .
H25D H 0.7952 0.2909 0.2629 0.086 Uiso 1 1 calc R
H25E H 0.8143 0.3191 0.1731 0.086 Uiso 1 1 calc R
H25F H 0.7326 0.2039 0.1637 0.086 Uiso 1 1 calc R
C26A C 0.58209(19) 0.3370(2) 0.12558(14) 0.0653(6) Uani 1 1 d .
H26D H 0.5627 0.2571 0.0839 0.098 Uiso 1 1 calc R
H26E H 0.6386 0.3768 0.0982 0.098 Uiso 1 1 calc R
H26F H 0.5062 0.3720 0.1352 0.098 Uiso 1 1 calc R
C18A C 0.3668(2) 0.0971(2) -0.19311(16) 0.0745(6) Uani 1 1 d .
H18D H 0.4358 0.0997 -0.1496 0.112 Uiso 1 1 calc R
H18E H 0.3973 0.1254 -0.2390 0.112 Uiso 1 1 calc R
H18F H 0.3269 0.0187 -0.2244 0.112 Uiso 1 1 calc R
O23B O -0.01206(9) 0.46146(8) 0.12377(7) 0.0362(2) Uani 1 1 d .
H23B H -0.0674 0.4717 0.0896 0.054 Uiso 1 1 calc R
O9B O 0.41261(8) 0.79170(8) 0.28427(6) 0.0348(2) Uani 1 1 d .
O3B O 0.19188(9) 0.48583(9) -0.02135(7) 0.0396(2) Uani 1 1 d .
O17B O 0.11495(11) 0.87244(9) 0.62766(8) 0.0472(3) Uani 1 1 d .
C22B C 0.05587(11) 0.56781(11) 0.18096(9) 0.0281(3) Uani 1 1 d .
H22B H 0.1123 0.5544 0.2270 0.034 Uiso 1 1 calc R
C11B C 0.38074(12) 0.81824(12) 0.44264(9) 0.0307(3) Uani 1 1 d .
C21B C -0.02240(12) 0.65800(11) 0.23486(9) 0.0301(3) Uani 1 1 d .
H21B H -0.0654 0.6824 0.1889 0.036 Uiso 1 1 calc R
C4B C 0.13649(12) 0.61414(11) 0.12211(9) 0.0281(3) Uani 1 1 d .
H4B H 0.0800 0.6338 0.0798 0.034 Uiso 1 1 calc R
C5B C 0.22528(12) 0.72387(11) 0.18086(9) 0.0295(3) Uani 1 1 d .
C2B C 0.20847(12) 0.52495(11) 0.06266(9) 0.0313(3) Uani 1 1 d .
C20B C 0.06608(12) 0.76086(12) 0.29964(10) 0.0326(3) Uani 1 1 d .
H20A H 0.0183 0.8201 0.3370 0.039 Uiso 1 1 calc R
H20B H 0.1164 0.7382 0.3425 0.039 Uiso 1 1 calc R
C7B C 0.32707(12) 0.69205(11) 0.23551(9) 0.0298(3) Uani 1 1 d .
H7B H 0.2884 0.6662 0.2816 0.036 Uiso 1 1 calc R
C13B C 0.24664(13) 0.75611(12) 0.53598(10) 0.0353(3) Uani 1 1 d .
H13B H 0.2161 0.6988 0.5568 0.042 Uiso 1 1 calc R
C16B C 0.33699(13) 0.92259(12) 0.47599(10) 0.0344(3) Uani 1 1 d .
H16B H 0.3683 0.9803 0.4558 0.041 Uiso 1 1 calc R
C12B C 0.33460(13) 0.73567(12) 0.47416(10) 0.0335(3) Uani 1 1 d .
H12B H 0.3640 0.6641 0.4529 0.040 Uiso 1 1 calc R
C19B C 0.15061(13) 0.80958(11) 0.24589(10) 0.0337(3) Uani 1 1 d .
H19A H 0.2084 0.8735 0.2905 0.040 Uiso 1 1 calc R
H19B H 0.1001 0.8404 0.2089 0.040 Uiso 1 1 calc R
C6B C 0.28178(14) 0.77614(13) 0.11627(11) 0.0392(3) Uani 1 1 d .
H6BA H 0.3320 0.7236 0.0756 0.059 Uiso 1 1 calc R
H6BB H 0.3335 0.8478 0.1531 0.059 Uiso 1 1 calc R
H6BC H 0.2160 0.7904 0.0788 0.059 Uiso 1 1 calc R
C15B C 0.24892(13) 0.94453(12) 0.53777(10) 0.0364(3) Uani 1 1 d .
H15B H 0.2202 1.0164 0.5596 0.044 Uiso 1 1 calc R
C8B C 0.39574(13) 0.59816(13) 0.17473(10) 0.0374(3) Uani 1 1 d .
H8BA H 0.4537 0.5775 0.2146 0.045 Uiso 1 1 calc R
H8BB H 0.4444 0.6270 0.1350 0.045 Uiso 1 1 calc R
C14B C 0.20287(13) 0.86044(12) 0.56764(10) 0.0340(3) Uani 1 1 d .
C24B C -0.12314(13) 0.61372(13) 0.28201(11) 0.0363(3) Uani 1 1 d .
H24B H -0.1701 0.5440 0.2332 0.044 Uiso 1 1 calc R
C1B C 0.30785(13) 0.49175(13) 0.11335(10) 0.0380(3) Uani 1 1 d .
H1BA H 0.3540 0.4378 0.0685 0.046 Uiso 1 1 calc R
H1BB H 0.2707 0.4538 0.1520 0.046 Uiso 1 1 calc R
C10B C 0.46922(12) 0.79365(13) 0.36979(10) 0.0361(3) Uani 1 1 d .
H10A H 0.5421 0.8525 0.3917 0.043 Uiso 1 1 calc R
H10B H 0.4974 0.7194 0.3594 0.043 Uiso 1 1 calc R
C18B C 0.05981(16) 0.97438(14) 0.65437(13) 0.0488(4) Uani 1 1 d .
H18A H 0.0223 0.9821 0.5992 0.073 Uiso 1 1 calc R
H18B H 0.1228 1.0395 0.6870 0.073 Uiso 1 1 calc R
H18C H -0.0035 0.9716 0.6952 0.073 Uiso 1 1 calc R
C26B C -0.21458(16) 0.69724(17) 0.31716(15) 0.0570(5) Uani 1 1 d .
H26A H -0.1733 0.7658 0.3675 0.086 Uiso 1 1 calc R
H26B H -0.2821 0.6626 0.3400 0.086 Uiso 1 1 calc R
H26C H -0.2473 0.7172 0.2667 0.086 Uiso 1 1 calc R
C25B C -0.07375(16) 0.5783(2) 0.35763(14) 0.0597(5) Uani 1 1 d .
H25A H -0.1424 0.5473 0.3821 0.089 Uiso 1 1 calc R
H25B H -0.0272 0.6444 0.4074 0.089 Uiso 1 1 calc R
H25C H -0.0197 0.5203 0.3324 0.089 Uiso 1 1 calc R

loop_
_atom_site_aniso_label
_atom_site_aniso_U_11
_atom_site_aniso_U_22
_atom_site_aniso_U_33
_atom_site_aniso_U_23
_atom_site_aniso_U_13
_atom_site_aniso_U_12
O23A 0.0344(5) 0.0243(5) 0.0375(5) 0.0088(4) -0.0024(4) -0.0016(4)
O3A 0.0366(5) 0.0327(5) 0.0295(5) 0.0038(4) 0.0008(4) 0.0019(4)
O9A 0.0370(5) 0.0364(5) 0.0314(5) 0.0071(4) -0.0028(4) -0.0138(4)
C22A 0.0265(6) 0.0236(6) 0.0281(7) 0.0071(5) -0.0027(5) -0.0002(5)
C2A 0.0288(6) 0.0246(6) 0.0311(7) 0.0088(6) -0.0005(5) -0.0007(5)
C4A 0.0250(6) 0.0249(6) 0.0262(6) 0.0065(5) -0.0032(5) 0.0007(5)
C21A 0.0274(6) 0.0286(7) 0.0330(7) 0.0090(6) 0.0008(5) 0.0019(5)
C5A 0.0277(6) 0.0252(6) 0.0300(7) 0.0067(5) 0.0000(5) -0.0007(5)
C11A 0.0315(7) 0.0324(7) 0.0305(7) 0.0032(6) -0.0066(5) -0.0089(5)
C7A 0.0283(6) 0.0305(7) 0.0293(7) 0.0057(6) -0.0030(5) -0.0052(5)
C8A 0.0274(7) 0.0472(9) 0.0386(8) 0.0087(7) -0.0049(6) 0.0035(6)
C19A 0.0345(7) 0.0239(7) 0.0455(8) 0.0079(6) 0.0036(6) 0.0016(5)
C20A 0.0342(7) 0.0290(7) 0.0403(8) 0.0036(6) 0.0063(6) 0.0039(6)
O17A 0.0753(9) 0.0577(8) 0.0531(7) 0.0321(6) 0.0097(6) -0.0060(7)
C10A 0.0342(7) 0.0471(9) 0.0324(8) 0.0039(7) -0.0041(6) -0.0149(6)
C12A 0.0440(8) 0.0318(7) 0.0395(8) 0.0138(6) 0.0011(6) 0.0010(6)
C14A 0.0445(8) 0.0360(8) 0.0387(8) 0.0150(7) -0.0025(6) -0.0091(6)
C24A 0.0382(8) 0.0363(8) 0.0457(9) 0.0140(7) 0.0133(7) 0.0048(6)
C6A 0.0406(8) 0.0338(7) 0.0389(8) 0.0152(6) 0.0007(6) -0.0017(6)
C13A 0.0407(8) 0.0391(8) 0.0422(8) 0.0143(7) 0.0045(7) 0.0029(6)
C1A 0.0353(7) 0.0391(8) 0.0381(8) 0.0077(7) -0.0033(6) 0.0122(6)
C16A 0.0424(8) 0.0350(8) 0.0375(8) 0.0014(7) -0.0057(6) 0.0043(6)
C15A 0.0570(10) 0.0289(7) 0.0460(9) 0.0126(7) -0.0088(7) 0.0007(7)
C25A 0.0373(9) 0.0588(11) 0.0809(13) 0.0297(10) 0.0222(9) 0.0106(8)
C26A 0.0663(12) 0.0914(16) 0.0571(12) 0.0425(12) 0.0263(10) 0.0280(11)
C18A 0.0591(12) 0.1104(19) 0.0692(14) 0.0515(14) 0.0218(10) 0.0025(12)
O23B 0.0326(5) 0.0274(5) 0.0422(6) 0.0087(4) -0.0046(4) -0.0022(4)
O9B 0.0295(5) 0.0365(5) 0.0303(5) 0.0069(4) 0.0000(4) -0.0082(4)
O3B 0.0406(6) 0.0408(6) 0.0282(5) 0.0032(4) -0.0023(4) 0.0065(4)
O17B 0.0503(6) 0.0429(6) 0.0533(7) 0.0206(5) 0.0241(5) 0.0088(5)
C22B 0.0257(6) 0.0253(6) 0.0294(7) 0.0078(5) -0.0031(5) 0.0002(5)
C11B 0.0245(6) 0.0311(7) 0.0283(7) 0.0041(6) -0.0037(5) -0.0013(5)
C21B 0.0257(6) 0.0313(7) 0.0331(7) 0.0123(6) 0.0004(5) 0.0042(5)
C4B 0.0279(6) 0.0267(6) 0.0267(6) 0.0077(5) -0.0029(5) 0.0032(5)
C5B 0.0293(6) 0.0275(7) 0.0287(7) 0.0085(6) 0.0020(5) 0.0002(5)
C2B 0.0290(6) 0.0275(7) 0.0308(7) 0.0058(6) -0.0026(5) -0.0011(5)
C20B 0.0299(7) 0.0305(7) 0.0326(7) 0.0065(6) 0.0033(5) 0.0047(5)
C7B 0.0262(6) 0.0300(7) 0.0269(7) 0.0063(6) -0.0006(5) -0.0032(5)
C13B 0.0380(7) 0.0314(7) 0.0369(8) 0.0151(6) -0.0001(6) 0.0000(6)
C16B 0.0352(7) 0.0280(7) 0.0348(7) 0.0085(6) 0.0029(6) -0.0043(5)
C12B 0.0326(7) 0.0296(7) 0.0337(7) 0.0081(6) -0.0041(6) 0.0040(5)
C19B 0.0338(7) 0.0260(7) 0.0362(7) 0.0070(6) 0.0025(6) 0.0016(5)
C6B 0.0431(8) 0.0367(8) 0.0380(8) 0.0160(7) 0.0046(6) -0.0006(6)
C15B 0.0393(8) 0.0260(7) 0.0397(8) 0.0077(6) 0.0079(6) 0.0027(6)
C8B 0.0300(7) 0.0400(8) 0.0338(7) 0.0052(6) -0.0023(6) 0.0057(6)
C14B 0.0324(7) 0.0347(7) 0.0323(7) 0.0104(6) 0.0048(6) 0.0005(6)
C24B 0.0268(6) 0.0401(8) 0.0439(8) 0.0180(7) 0.0046(6) 0.0049(6)
C1B 0.0368(7) 0.0350(8) 0.0348(8) 0.0045(6) -0.0033(6) 0.0103(6)
C10B 0.0243(6) 0.0415(8) 0.0312(7) 0.0037(6) -0.0019(5) -0.0028(6)
C18B 0.0436(9) 0.0452(9) 0.0540(10) 0.0120(8) 0.0203(8) 0.0085(7)
C26B 0.0409(9) 0.0649(12) 0.0798(13) 0.0383(11) 0.0238(9) 0.0208(8)
C25B 0.0399(9) 0.0925(15) 0.0707(12) 0.0566(12) 0.0131(8) 0.0122(9)

loop_
_atom_type_symbol
_atom_type_description
_atom_type_scat_dispersion_real
_atom_type_scat_dispersion_imag
_atom_type_scat_source
C C 0.0181 0.0091 'International Tables Vol C Tables 4.2.6.8 and 6.1.1.4'
H H 0.0000 0.0000 'International Tables Vol C Tables 4.2.6.8 and 6.1.1.4'
O O 0.0492 0.0322 'International Tables Vol C Tables 4.2.6.8 and 6.1.1.4'

loop_
_geom_angle_atom_site_label_1
_geom_angle_atom_site_label_2
_geom_angle_atom_site_label_3
_geom_angle
C7A O9A C10A 114.18(11)
O23A C22A C4A 109.61(10)
O23A C22A C21A 114.56(10)
C21A C22A C4A 109.17(10)
O3A C2A C4A 123.15(12)
O3A C2A C1A 121.05(13)
C1A C2A C4A 115.79(11)
C22A C4A C5A 112.95(10)
C2A C4A C22A 110.55(10)
C2A C4A C5A 110.14(10)
C22A C21A C20A 107.76(10)
C22A C21A C24A 113.42(11)
C20A C21A C24A 114.47(12)
C7A C5A C4A 108.32(10)
C19A C5A C4A 108.14(10)
C19A C5A C7A 111.79(11)
C6A C5A C4A 109.03(11)
C6A C5A C7A 110.80(11)
C6A C5A C19A 108.69(12)
C12A C11A C10A 120.36(14)
C12A C11A C16A 118.02(14)
C16A C11A C10A 121.62(15)
O9A C7A C5A 106.78(11)
O9A C7A C8A 111.48(11)
C8A C7A C5A 112.88(11)
C7A C8A C1A 111.86(12)
C20A C19A C5A 114.21(12)
C19A C20A C21A 111.74(12)
C14A O17A C18A 117.04(15)
O9A C10A C11A 113.09(11)
C11A C12A C13A 121.90(14)
O17A C14A C13A 124.25(16)
O17A C14A C15A 116.04(15)
C13A C14A C15A 119.71(15)
C25A C24A C21A 111.65(13)
C26A C24A C21A 113.96(14)
C26A C24A C25A 110.07(15)
C14A C13A C12A 119.19(15)
C2A C1A C8A 111.34(12)
C15A C16A C11A 121.00(15)
C16A C15A C14A 120.17(15)
C7B O9B C10B 113.27(10)
C14B O17B C18B 117.19(12)
O23B C22B C21B 114.79(10)
O23B C22B C4B 109.71(11)
C21B C22B C4B 109.37(10)
C16B C11B C12B 118.04(13)
C16B C11B C10B 120.47(13)
C12B C11B C10B 121.37(13)
C22B C21B C24B 113.77(11)
C20B C21B C22B 107.25(10)
C20B C21B C24B 114.95(12)
C22B C4B C5B 113.23(10)
C2B C4B C22B 111.11(11)
C2B C4B C5B 109.92(10)
C7B C5B C4B 108.61(10)
C19B C5B C4B 108.61(11)
C19B C5B C7B 111.52(11)
C6B C5B C4B 109.17(11)
C6B C5B C7B 110.52(11)
C6B C5B C19B 108.37(11)
O3B C2B C4B 122.60(12)
O3B C2B C1B 121.52(13)
C1B C2B C4B 115.78(11)
C19B C20B C21B 111.48(11)
O9B C7B C5B 108.19(11)
O9B C7B C8B 109.31(11)
C8B C7B C5B 113.71(11)
C12B C13B C14B 120.05(13)
C15B C16B C11B 121.68(13)
C13B C12B C11B 121.08(13)
C20B C19B C5B 114.52(11)
C16B C15B C14B 119.42(14)
C7B C8B C1B 112.16(11)
O17B C14B C13B 115.94(13)
O17B C14B C15B 124.33(13)
C13B C14B C15B 119.72(13)
C26B C24B C21B 111.94(13)
C25B C24B C21B 113.90(12)
C25B C24B C26B 110.76(15)
C2B C1B C8B 109.56(12)
O9B C10B C11B 111.22(11)

loop_
_geom_bond_atom_site_label_1
_geom_bond_atom_site_label_2
_geom_bond_distance
O23A C22A 1.4266(15)
O3A C2A 1.2197(16)
O9A C7A 1.4309(16)
O9A C10A 1.4395(17)
C22A C4A 1.5490(18)
C22A C21A 1.5324(18)
C2A C4A 1.5042(18)
C2A C1A 1.4996(18)
C4A C5A 1.5575(17)
C21A C20A 1.5339(18)
C21A C24A 1.540(2)
C5A C7A 1.5499(18)
C5A C19A 1.5376(19)
C5A C6A 1.5327(19)
C11A C10A 1.505(2)
C11A C12A 1.382(2)
C11A C16A 1.389(2)
C7A C8A 1.529(2)
C8A C1A 1.535(2)
C19A C20A 1.530(2)
O17A C14A 1.3702(19)
O17A C18A 1.431(3)
C12A C13A 1.388(2)
C14A C13A 1.385(2)
C14A C15A 1.387(2)
C24A C25A 1.526(2)
C24A C26A 1.515(2)
C16A C15A 1.381(2)
O23B C22B 1.4222(15)
O9B C7B 1.4296(15)
O9B C10B 1.4369(17)
O3B C2B 1.2172(17)
O17B C14B 1.3680(18)
O17B C18B 1.426(2)
C22B C21B 1.5323(18)
C22B C4B 1.5455(18)
C11B C16B 1.390(2)
C11B C12B 1.391(2)
C11B C10B 1.508(2)
C21B C20B 1.5300(18)
C21B C24B 1.5416(19)
C4B C5B 1.5585(17)
C4B C2B 1.5084(19)
C5B C7B 1.5488(18)
C5B C19B 1.5375(19)
C5B C6B 1.5358(19)
C2B C1B 1.5021(19)
C20B C19B 1.5268(19)
C7B C8B 1.5290(19)
C13B C12B 1.383(2)
C13B C14B 1.389(2)
C16B C15B 1.384(2)
C15B C14B 1.390(2)
C8B C1B 1.538(2)
C24B C26B 1.518(2)
C24B C25B 1.513(2)
